data_4509095
loop_
_publ_author_name
'Zhou, Xin-Hui'
'Peng, Yan-Hong'
'Du, Xiao-Di'
'Wang, Cai-Feng'
'Zuo, Jing-Lin'
'You, Xiao-Zeng'

_publ_section_title
;
 New 3d&#x2212;4f Heterometallic Coordination Polymers Based on
 Pyrazole-Bridged CuIILnIIIDinuclear Units and Sulfate Anions: Syntheses,
 Structures, and Magnetic Properties
;
_journal_issue 2
_journal_name_full 'Crystal Growth &amp; Design'
_journal_page_first 1028
_journal_paper_doi 10.1021/cg800848n
_journal_volume 9
_journal_year 2009
_chemical_formula_sum 'C10 H12 Cu Eu2 N4 O17 S'
_chemical_formula_weight 859.76
_chemical_name_systematic
; 
 ? 
;
_space_group_IT_number 14
_symmetry_cell_setting monoclinic
_symmetry_space_group_name_Hall '-P 2ybc'
_symmetry_space_group_name_H-M 'P 1 21/c 1'
_atom_sites_solution_hydrogens geom
_atom_sites_solution_primary direct
_atom_sites_solution_secondary difmap
_audit_creation_method SHELXL-97
_cell_angle_alpha 90.00
_cell_angle_beta 95.216(2)
_cell_angle_gamma 90.00
_cell_formula_units_Z 4
_cell_length_a 12.2698(12)
_cell_length_b 6.8833(7)
_cell_length_c 23.757(2)
_cell_measurement_reflns_used 3935
_cell_measurement_temperature 293(2)
_cell_measurement_theta_max 28.2
_cell_measurement_theta_min 2.3
_cell_volume 1998.1(3)
_computing_cell_refinement SMART
_computing_data_collection 'SMART (Bruker, 2000)'
_computing_data_reduction 'SAINT (Bruker, 2000)'
_computing_molecular_graphics SHELXTL
_computing_publication_material SHELXTL
_computing_structure_refinement SHELXTL
_computing_structure_solution 'SHELXTL (Bruker, 2000)'
_diffrn_ambient_temperature 293(2)
_diffrn_measured_fraction_theta_full 0.999
_diffrn_measured_fraction_theta_max 0.999
_diffrn_radiation_monochromator graphite
_diffrn_radiation_source 'fine-focus sealed tube'
_diffrn_radiation_type MoK\a
_diffrn_radiation_wavelength 0.71073
_diffrn_reflns_av_R_equivalents 0.0358
_diffrn_reflns_av_sigmaI/netI 0.0450
_diffrn_reflns_limit_h_max 14
_diffrn_reflns_limit_h_min -12
_diffrn_reflns_limit_k_max 8
_diffrn_reflns_limit_k_min -6
_diffrn_reflns_limit_l_max 28
_diffrn_reflns_limit_l_min -27
_diffrn_reflns_number 9402
_diffrn_reflns_theta_full 25.00
_diffrn_reflns_theta_max 25.00
_diffrn_reflns_theta_min 1.72
_exptl_absorpt_coefficient_mu 7.460
_exptl_absorpt_correction_T_max 0.4439
_exptl_absorpt_correction_T_min 0.4008
_exptl_absorpt_correction_type multi-scan
_exptl_absorpt_process_details 'SADABS; Bruker, 2000'
_exptl_crystal_colour blue
_exptl_crystal_density_diffrn 2.858
_exptl_crystal_density_method 'not measured'
_exptl_crystal_description block
_exptl_crystal_F_000 1628
_exptl_crystal_size_max 0.15
_exptl_crystal_size_mid 0.14
_exptl_crystal_size_min 0.13
_refine_diff_density_max 1.444
_refine_diff_density_min -1.111
_refine_diff_density_rms 0.197
_refine_ls_extinction_method none
_refine_ls_goodness_of_fit_ref 1.132
_refine_ls_hydrogen_treatment constr
_refine_ls_matrix_type full
_refine_ls_number_parameters 316
_refine_ls_number_reflns 3517
_refine_ls_number_restraints 0
_refine_ls_restrained_S_all 1.132
_refine_ls_R_factor_all 0.0408
_refine_ls_R_factor_gt 0.0370
_refine_ls_shift/su_max 0.002
_refine_ls_shift/su_mean 0.000
_refine_ls_structure_factor_coef Fsqd
_refine_ls_weighting_details 'calc w=1/[\s^2^(Fo^2^)+(0.0317P)^2^+10.6124P] where P=(Fo^2^+2Fc^2^)/3'
_refine_ls_weighting_scheme calc
_refine_ls_wR_factor_gt 0.0820
_refine_ls_wR_factor_ref 0.0839
_reflns_number_gt 3286
_reflns_number_total 3517
_reflns_threshold_expression >2sigma(I)
_cod_data_source_file cg800848nsup1.cif
_cod_data_source_block 4-Eu
_cod_original_sg_symbol_H-M P2(1)/c
_cod_database_code 4509095

loop_
_symmetry_equiv_pos_as_xyz
'x, y, z'
'-x, y+1/2, -z+1/2'
'-x, -y, -z'
'x, -y-1/2, z-1/2'

loop_
_atom_site_label
_atom_site_type_symbol
_atom_site_fract_x
_atom_site_fract_y
_atom_site_fract_z
_atom_site_U_iso_or_equiv
_atom_site_adp_type
_atom_site_occupancy
_atom_site_symmetry_multiplicity
_atom_site_calc_flag
_atom_site_refinement_flags
Cu1 Cu 0.80218(8) 0.64185(15) 0.81207(4) 0.0213(2) Uani 1 1 d .
Eu1 Eu 0.61992(3) 0.66050(5) 0.966911(14) 0.01109(11) Uani 1 1 d .
Eu2 Eu 0.79039(3) 0.90482(5) 1.134630(14) 0.01277(12) Uani 1 1 d .
C1 C 0.4562(6) 0.3142(10) 0.8993(3) 0.0118(15) Uani 1 1 d .
C2 C 0.5292(6) 0.3704(11) 0.8557(3) 0.0139(15) Uani 1 1 d .
C3 C 0.5316(6) 0.3164(12) 0.7995(3) 0.0194(17) Uani 1 1 d .
H3 H 0.4844 0.2327 0.7785 0.023 Uiso 1 1 calc R
C4 C 0.6197(6) 0.4155(11) 0.7824(3) 0.0182(16) Uani 1 1 d .
C5 C 0.6750(6) 0.4331(11) 0.7294(3) 0.0148(15) Uani 1 1 d .
C6 C 1.0187(6) 0.7421(12) 0.8436(3) 0.0200(17) Uani 1 1 d .
C7 C 0.9639(6) 0.7306(11) 0.8960(3) 0.0148(15) Uani 1 1 d .
C8 C 0.9939(6) 0.7560(12) 0.9534(3) 0.0189(17) Uani 1 1 d .
H8 H 1.0626 0.7855 0.9711 0.023 Uiso 1 1 calc R
C9 C 0.8971(6) 0.7270(11) 0.9776(3) 0.0146(15) Uani 1 1 d .
C10 C 0.8668(6) 0.7438(11) 1.0359(3) 0.0146(15) Uani 1 1 d .
N1 N 0.6123(5) 0.4914(10) 0.8710(2) 0.0186(14) Uani 1 1 d .
N2 N 0.6664(5) 0.5179(9) 0.8254(2) 0.0160(13) Uani 1 1 d .
N3 N 0.8563(5) 0.6900(9) 0.8885(2) 0.0159(13) Uani 1 1 d .
N4 N 0.8130(5) 0.6841(9) 0.9378(2) 0.0148(13) Uani 1 1 d .
O1 O 0.3924(4) 0.1755(7) 0.8879(2) 0.0187(11) Uani 1 1 d .
O2 O 0.4656(4) 0.4092(7) 0.94516(19) 0.0150(11) Uani 1 1 d .
O3 O 0.6480(4) 0.3499(8) 0.6850(2) 0.0210(12) Uani 1 1 d .
O4 O 0.7577(4) 0.5543(8) 0.7337(2) 0.0226(12) Uani 1 1 d .
O5 O 0.9571(4) 0.6913(10) 0.7992(2) 0.0320(15) Uani 1 1 d .
O6 O 1.1125(4) 0.8022(9) 0.8417(2) 0.0232(13) Uani 1 1 d .
O7 O 0.9336(4) 0.8054(9) 1.0744(2) 0.0234(13) Uani 1 1 d .
O8 O 0.7692(4) 0.7028(7) 1.0451(2) 0.0155(11) Uani 1 1 d .
O9 O 0.7426(6) 0.9656(9) 0.7937(3) 0.0416(16) Uani 1 1 d .
H9A H 0.7216 0.8476 0.7934 0.050 Uiso 1 1 d R
H9B H 0.7229 1.0183 0.8236 0.050 Uiso 1 1 d R
O10 O 0.5759(5) 0.8842(9) 0.8733(2) 0.0344(15) Uani 1 1 d .
H10A H 0.5466 0.7868 0.8558 0.041 Uiso 1 1 d R
H10B H 0.5248 0.9553 0.8838 0.041 Uiso 1 1 d R
O11 O 0.6908(4) 0.3421(7) 0.9854(2) 0.0181(11) Uani 1 1 d .
O12 O 0.7458(4) 0.1273(8) 1.0625(2) 0.0200(12) Uani 1 1 d .
O13 O 0.6572(4) 0.0016(8) 0.9763(2) 0.0228(12) Uani 1 1 d .
O14 O 0.5554(4) 0.1900(8) 1.0384(2) 0.0223(12) Uani 1 1 d .
O15 O 0.9647(5) 0.8124(10) 1.1880(2) 0.0355(16) Uani 1 1 d .
H15A H 1.0331 0.8207 1.1852 0.043 Uiso 1 1 d R
H15B H 0.9557 0.7623 1.2200 0.043 Uiso 1 1 d R
O16 O 0.7653(5) 0.5714(9) 1.1712(3) 0.0422(17) Uani 1 1 d .
H16A H 0.7901 0.4649 1.1593 0.051 Uiso 1 1 d R
H16B H 0.7196 0.5437 1.1949 0.051 Uiso 1 1 d R
O17 O 0.8405(5) 0.2000(11) 0.8834(3) 0.0476(18) Uani 1 1 d .
H17A H 0.8025 0.2331 0.9101 0.057 Uiso 1 1 d R
H17B H 0.9074 0.2171 0.8948 0.057 Uiso 1 1 d R
S1 S 0.66088(14) 0.1657(3) 1.01597(7) 0.0127(4) Uani 1 1 d .

loop_
_atom_site_aniso_label
_atom_site_aniso_U_11
_atom_site_aniso_U_22
_atom_site_aniso_U_33
_atom_site_aniso_U_23
_atom_site_aniso_U_13
_atom_site_aniso_U_12
Cu1 0.0181(5) 0.0333(6) 0.0128(4) -0.0030(4) 0.0029(4) -0.0093(4)
Eu1 0.0109(2) 0.0108(2) 0.01167(19) -0.00097(14) 0.00210(14) -0.00141(14)
Eu2 0.0131(2) 0.0159(2) 0.00936(19) -0.00040(14) 0.00160(14) -0.00123(14)
C1 0.012(4) 0.014(4) 0.008(3) 0.001(3) -0.004(3) 0.005(3)
C2 0.012(4) 0.016(4) 0.014(3) 0.003(3) 0.004(3) 0.000(3)
C3 0.019(4) 0.023(5) 0.017(4) -0.001(3) 0.005(3) -0.008(3)
C4 0.019(4) 0.024(4) 0.013(3) 0.000(3) 0.004(3) 0.004(3)
C5 0.009(4) 0.021(4) 0.014(4) 0.008(3) -0.002(3) 0.002(3)
C6 0.014(4) 0.030(5) 0.016(4) -0.006(3) 0.002(3) -0.007(3)
C7 0.012(4) 0.021(4) 0.012(3) 0.001(3) 0.005(3) 0.000(3)
C8 0.013(4) 0.029(5) 0.014(4) -0.007(3) -0.003(3) -0.007(3)
C9 0.018(4) 0.014(4) 0.012(3) -0.002(3) 0.004(3) -0.003(3)
C10 0.020(4) 0.011(4) 0.012(3) -0.002(3) 0.000(3) 0.003(3)
N1 0.020(3) 0.026(4) 0.010(3) 0.004(3) 0.004(3) -0.001(3)
N2 0.017(3) 0.021(4) 0.010(3) -0.001(3) 0.006(2) -0.006(3)
N3 0.020(3) 0.017(4) 0.011(3) -0.002(2) 0.003(3) -0.005(3)
N4 0.013(3) 0.021(4) 0.011(3) -0.002(2) 0.003(2) 0.001(3)
O1 0.018(3) 0.017(3) 0.022(3) -0.004(2) 0.007(2) -0.006(2)
O2 0.016(3) 0.019(3) 0.010(2) -0.003(2) 0.001(2) -0.001(2)
O3 0.023(3) 0.027(3) 0.013(3) -0.006(2) 0.003(2) -0.004(2)
O4 0.020(3) 0.033(3) 0.014(3) -0.003(2) 0.004(2) -0.013(2)
O5 0.021(3) 0.063(5) 0.013(3) -0.010(3) 0.009(2) -0.018(3)
O6 0.012(3) 0.041(4) 0.017(3) -0.003(2) 0.004(2) -0.007(2)
O7 0.017(3) 0.041(4) 0.013(3) -0.005(2) 0.003(2) -0.004(2)
O8 0.013(3) 0.014(3) 0.019(3) -0.001(2) 0.005(2) -0.002(2)
O9 0.066(5) 0.023(4) 0.035(3) -0.008(3) 0.004(3) 0.007(3)
O10 0.042(4) 0.033(4) 0.029(3) -0.005(3) 0.005(3) 0.013(3)
O11 0.018(3) 0.015(3) 0.021(3) 0.003(2) 0.003(2) -0.001(2)
O12 0.016(3) 0.021(3) 0.023(3) 0.007(2) -0.002(2) -0.004(2)
O13 0.031(3) 0.018(3) 0.020(3) -0.004(2) 0.001(2) -0.001(2)
O14 0.013(3) 0.023(3) 0.033(3) 0.010(2) 0.007(2) 0.005(2)
O15 0.029(3) 0.060(5) 0.017(3) 0.000(3) 0.000(2) 0.015(3)
O16 0.054(4) 0.026(4) 0.049(4) 0.012(3) 0.012(3) 0.006(3)
O17 0.034(4) 0.056(5) 0.052(4) -0.012(4) 0.001(3) 0.006(3)
S1 0.0124(9) 0.0104(9) 0.0149(8) 0.0015(7) -0.0002(7) 0.0001(7)

loop_
_atom_type_symbol
_atom_type_description
_atom_type_scat_dispersion_real
_atom_type_scat_dispersion_imag
_atom_type_scat_source
C C 0.0033 0.0016 'International Tables Vol C Tables 4.2.6.8 and 6.1.1.4'
H H 0.0000 0.0000 'International Tables Vol C Tables 4.2.6.8 and 6.1.1.4'
N N 0.0061 0.0033 'International Tables Vol C Tables 4.2.6.8 and 6.1.1.4'
O O 0.0106 0.0060 'International Tables Vol C Tables 4.2.6.8 and 6.1.1.4'
Cu Cu 0.3201 1.2651 'International Tables Vol C Tables 4.2.6.8 and 6.1.1.4'
Eu Eu -0.1578 3.6682 'International Tables Vol C Tables 4.2.6.8 and 6.1.1.4'
S S 0.1246 0.1234 'International Tables Vol C Tables 4.2.6.8 and 6.1.1.4'

loop_
_geom_angle_atom_site_label_1
_geom_angle_atom_site_label_2
_geom_angle_atom_site_label_3
_geom_angle
_geom_angle_site_symmetry_1
_geom_angle_site_symmetry_3
N3 Cu1 N2 98.8(2) . .
N3 Cu1 O5 82.0(2) . .
N2 Cu1 O5 163.5(3) . .
N3 Cu1 O4 171.4(3) . .
N2 Cu1 O4 81.5(2) . .
O5 Cu1 O4 95.4(2) . .
N3 Cu1 O9 95.0(2) . .
N2 Cu1 O9 101.0(3) . .
O5 Cu1 O9 95.4(3) . .
O4 Cu1 O9 93.4(2) . .
O14 Eu1 O11 136.11(18) 3_667 .
O14 Eu1 O13 75.25(19) 3_667 1_565
O11 Eu1 O13 145.04(18) . 1_565
O14 Eu1 O2 71.16(17) 3_667 3_667
O11 Eu1 O2 80.88(17) . 3_667
O13 Eu1 O2 101.74(17) 1_565 3_667
O14 Eu1 O8 125.91(17) 3_667 .
O11 Eu1 O8 74.95(17) . .
O13 Eu1 O8 72.35(17) 1_565 .
O2 Eu1 O8 74.53(15) 3_667 .
O14 Eu1 N4 145.27(19) 3_667 .
O11 Eu1 N4 76.99(18) . .
O13 Eu1 N4 77.74(19) 1_565 .
O2 Eu1 N4 136.38(17) 3_667 .
O8 Eu1 N4 63.66(16) . .
O14 Eu1 N1 101.0(2) 3_667 .
O11 Eu1 N1 74.25(19) . .
O13 Eu1 N1 121.36(18) 1_565 .
O2 Eu1 N1 133.08(18) 3_667 .
O8 Eu1 N1 132.85(18) . .
N4 Eu1 N1 75.19(19) . .
O14 Eu1 O2 68.64(18) 3_667 .
O11 Eu1 O2 70.69(17) . .
O13 Eu1 O2 143.57(17) 1_565 .
O2 Eu1 O2 71.26(17) 3_667 .
O8 Eu1 O2 134.41(16) . .
N4 Eu1 O2 132.48(17) . .
N1 Eu1 O2 63.21(17) . .
O14 Eu1 O10 66.41(17) 3_667 .
O11 Eu1 O10 135.52(17) . .
O13 Eu1 O10 62.85(18) 1_565 .
O2 Eu1 O10 137.24(17) 3_667 .
O8 Eu1 O10 128.21(18) . .
N4 Eu1 O10 82.02(18) . .
N1 Eu1 O10 62.58(19) . .
O2 Eu1 O10 97.37(17) . .
O14 Eu1 Eu1 64.96(13) 3_667 3_667
O11 Eu1 Eu1 72.35(12) . 3_667
O13 Eu1 Eu1 128.93(12) 1_565 3_667
O2 Eu1 Eu1 36.55(11) 3_667 3_667
O8 Eu1 Eu1 106.24(11) . 3_667
N4 Eu1 Eu1 149.31(14) . 3_667
N1 Eu1 Eu1 97.31(14) . 3_667
O2 Eu1 Eu1 34.71(10) . 3_667
O10 Eu1 Eu1 121.48(14) . 3_667
O1 Eu2 O12 80.21(18) 3_667 1_565
O1 Eu2 O6 134.95(18) 3_667 3_777
O12 Eu2 O6 72.26(18) 1_565 3_777
O1 Eu2 O4 90.55(17) 3_667 4_576
O12 Eu2 O4 125.90(18) 1_565 4_576
O6 Eu2 O4 78.31(18) 3_777 4_576
O1 Eu2 O7 121.68(17) 3_667 .
O12 Eu2 O7 83.55(18) 1_565 .
O6 Eu2 O7 90.25(18) 3_777 .
O4 Eu2 O7 141.37(17) 4_576 .
O1 Eu2 O15 146.1(2) 3_667 .
O12 Eu2 O15 133.1(2) 1_565 .
O6 Eu2 O15 72.9(2) 3_777 .
O4 Eu2 O15 75.23(17) 4_576 .
O7 Eu2 O15 66.14(17) . .
O1 Eu2 O16 73.3(2) 3_667 .
O12 Eu2 O16 147.0(2) 1_565 .
O6 Eu2 O16 140.8(2) 3_777 .
O4 Eu2 O16 74.5(2) 4_576 .
O7 Eu2 O16 93.7(2) . .
O15 Eu2 O16 73.2(2) . .
O1 Eu2 O8 69.72(16) 3_667 .
O12 Eu2 O8 75.18(17) 1_565 .
O6 Eu2 O8 132.31(16) 3_777 .
O4 Eu2 O8 149.26(18) 4_576 .
O7 Eu2 O8 51.99(16) . .
O15 Eu2 O8 107.90(17) . .
O16 Eu2 O8 77.29(19) . .
O1 Eu2 O3 67.16(17) 3_667 4_576
O12 Eu2 O3 78.55(16) 1_565 4_576
O6 Eu2 O3 72.82(17) 3_777 4_576
O4 Eu2 O3 49.43(16) 4_576 4_576
O7 Eu2 O3 158.36(18) . 4_576
O15 Eu2 O3 119.04(17) . 4_576
O16 Eu2 O3 107.96(18) . 4_576
O8 Eu2 O3 132.39(15) . 4_576
O1 C1 O2 126.0(6) . .
O1 C1 C2 117.0(6) . .
O2 C1 C2 116.9(6) . .
N1 C2 C3 110.1(6) . .
N1 C2 C1 117.8(6) . .
C3 C2 C1 132.0(7) . .
C4 C3 C2 103.8(7) . .
C4 C3 H3 128.1 . .
C2 C3 H3 128.1 . .
N2 C4 C3 109.4(6) . .
N2 C4 C5 114.2(6) . .
C3 C4 C5 136.4(7) . .
O3 C5 O4 121.0(6) . .
O3 C5 C4 125.8(7) . .
O4 C5 C4 113.2(6) . .
O6 C6 O5 122.9(6) . .
O6 C6 C7 123.5(6) . .
O5 C6 C7 113.5(6) . .
N3 C7 C8 109.0(6) . .
N3 C7 C6 114.7(6) . .
C8 C7 C6 136.2(7) . .
C9 C8 C7 103.2(6) . .
C9 C8 H8 128.4 . .
C7 C8 H8 128.4 . .
N4 C9 C8 111.5(6) . .
N4 C9 C10 115.5(6) . .
C8 C9 C10 132.9(7) . .
O7 C10 O8 121.1(6) . .
O7 C10 C9 120.9(6) . .
O8 C10 C9 117.9(6) . .
O7 C10 Eu2 60.2(3) . .
O8 C10 Eu2 63.6(3) . .
C9 C10 Eu2 160.4(5) . .
N2 N1 C2 106.7(6) . .
N2 N1 Eu1 133.0(5) . .
C2 N1 Eu1 119.3(4) . .
C4 N2 N1 109.9(6) . .
C4 N2 Cu1 115.3(5) . .
N1 N2 Cu1 134.2(5) . .
N4 N3 C7 110.8(6) . .
N4 N3 Cu1 134.5(5) . .
C7 N3 Cu1 114.6(4) . .
N3 N4 C9 105.4(5) . .
N3 N4 Eu1 134.5(4) . .
C9 N4 Eu1 119.4(4) . .
C1 O1 Eu2 143.5(5) . 3_667
C1 O2 Eu1 127.9(5) . 3_667
C1 O2 Eu1 121.7(4) . .
Eu1 O2 Eu1 108.74(17) 3_667 .
C5 O3 Eu2 87.4(4) . 4_575
C5 O4 Cu1 114.3(4) . .
C5 O4 Eu2 101.0(4) . 4_575
Cu1 O4 Eu2 144.5(3) . 4_575
C6 O5 Cu1 114.9(4) . .
C6 O6 Eu2 136.6(5) . 3_777
C10 O7 Eu2 93.7(4) . .
C10 O8 Eu1 122.4(4) . .
C10 O8 Eu2 89.8(4) . .
Eu1 O8 Eu2 134.3(2) . .
Cu1 O9 H9A 36.3 . .
Cu1 O9 H9B 110.6 . .
H9A O9 H9B 107.7 . .
Eu1 O10 H10A 89.9 . .
Eu1 O10 H10B 100.5 . .
H10A O10 H10B 107.8 . .
S1 O11 Eu1 138.0(3) . .
S1 O12 Eu2 140.7(3) . 1_545
S1 O13 Eu1 143.8(3) . 1_545
S1 O14 Eu1 149.5(3) . 3_667
Eu2 O15 H15A 139.4 . .
Eu2 O15 H15B 112.7 . .
H15A O15 H15B 107.8 . .
Eu2 O16 H16A 128.3 . .
Eu2 O16 H16B 123.3 . .
H16A O16 H16B 107.6 . .
H17A O17 H17B 107.7 . .
O14 S1 O13 110.3(3) . .
O14 S1 O12 109.7(3) . .
O13 S1 O12 108.8(3) . .
O14 S1 O11 110.8(3) . .
O13 S1 O11 108.1(3) . .
O12 S1 O11 109.0(3) . .

loop_
_geom_bond_atom_site_label_1
_geom_bond_atom_site_label_2
_geom_bond_distance
_geom_bond_site_symmetry_2
Cu1 N3 1.905(6) .
Cu1 N2 1.923(6) .
Cu1 O5 1.981(5) .
Cu1 O4 1.985(5) .
Cu1 O9 2.373(6) .
Eu1 O14 2.378(5) 3_667
Eu1 O11 2.384(5) .
Eu1 O13 2.398(5) 1_565
Eu1 O2 2.469(5) 3_667
Eu1 O8 2.505(5) .
Eu1 N4 2.533(6) .
Eu1 N1 2.553(6) .
Eu1 O2 2.582(5) .
Eu1 O10 2.719(6) .
Eu1 Eu1 4.1055(7) 3_667
Eu2 O1 2.325(5) 3_667
Eu2 O12 2.325(5) 1_565
Eu2 O6 2.383(6) 3_777
Eu2 O4 2.441(5) 4_576
Eu2 O7 2.461(5) .
Eu2 O15 2.468(6) .
Eu2 O16 2.483(6) .
Eu2 O8 2.534(5) .
Eu2 O3 2.778(5) 4_576
C1 O1 1.248(9) .
C1 O2 1.267(8) .
C1 C2 1.480(9) .
C2 N1 1.342(10) .
C2 C3 1.388(10) .
C3 C4 1.372(10) .
C3 H3 0.9300 .
C4 N2 1.328(9) .
C4 C5 1.488(9) .
C5 O3 1.220(9) .
C5 O4 1.311(9) .
C5 Eu2 2.983(7) 4_575
C6 O6 1.228(9) .
C6 O5 1.289(9) .
C6 C7 1.470(9) .
C7 N3 1.345(9) .
C7 C8 1.390(10) .
C8 C9 1.381(10) .
C8 H8 0.9300 .
C9 N4 1.367(9) .
C9 C10 1.471(9) .
C10 O7 1.246(8) .
C10 O8 1.269(8) .
N1 N2 1.333(8) .
N3 N4 1.329(8) .
O1 Eu2 2.325(5) 3_667
O2 Eu1 2.469(5) 3_667
O3 Eu2 2.778(5) 4_575
O4 Eu2 2.441(5) 4_575
O6 Eu2 2.383(6) 3_777
O9 H9A 0.8522 .
O9 H9B 0.8513 .
O10 H10A 0.8515 .
O10 H10B 0.8513 .
O11 S1 1.478(5) .
O12 S1 1.473(5) .
O12 Eu2 2.325(5) 1_545
O13 S1 1.469(5) .
O13 Eu1 2.398(5) 1_545
O14 S1 1.453(5) .
O14 Eu1 2.378(5) 3_667
O15 H15A 0.8502 .
O15 H15B 0.8511 .
O16 H16A 0.8521 .
O16 H16B 0.8513 .
O17 H17A 0.8511 .
O17 H17B 0.8498 .
